data_9016284
loop_
_publ_author_name
'Yakovenchuk, V. N.'
'Ivanyuk, G. Y.'
'Pakhomovsky, Y. A.'
'Selivanova, E. A.'
'Mikhailova, J. A.'
'Krivovichev, S. V.'
'Zolotarev, A. A.'
'Zalkind, O. A.'

_publ_section_title
;
 Ellingsenite, Na5Ca6Si18O38(OH)13*6H2O, a new martinite-related mineral species
 from phonolite of the Aris alkaline complex, Namibia
 Note: This is reported as an incomplete structure
;
_journal_name_full 'The Canadian Mineralogist'
_journal_page_first 1165
_journal_page_last 1173
_journal_paper_doi 10.3749/canmin.49.5.1165
_journal_volume 49
_journal_year 2011
_chemical_compound_source 'Ariskop quarry, Aris alkaline complex, Namibia'
_chemical_formula_sum 'Ca5.1 H3.92 Na3.62 O43.96 Si16'
_chemical_name_mineral Ellingsenite
_space_group_IT_number 2
_symmetry_space_group_name_Hall '-P 1'
_symmetry_space_group_name_H-M 'P -1'
_cell_angle_alpha 85.85
_cell_angle_beta 75.23
_cell_angle_gamma 60.142
_cell_formula_units_Z 1
_cell_length_a 9.576
_cell_length_b 9.577
_cell_length_c 16.438
_cell_volume 1261.535
_database_code_amcsd 0018739
_exptl_crystal_density_diffrn 1.901
_cod_original_cell_volume 1261.534
_cod_original_formula_sum 'Na3.62 Ca5.1 Si16 O43.96 H3.92'
_cod_database_code 9016284

loop_
_space_group_symop_operation_xyz
x,y,z
-x,-y,-z

loop_
_atom_site_label
_atom_site_fract_x
_atom_site_fract_y
_atom_site_fract_z
_atom_site_occupancy
_atom_site_U_iso_or_equiv
_atom_site_type_symbol
_atom_site_attached_hydrogens
Na1 0.50000 0.00000 0.50000 1.00000 0.02100 Na 0
Na2 0.84480 -0.21280 0.71070 0.86000 0.01700 Na 0
Ca1 0.35640 -0.29070 -0.50250 1.00000 0.01520 Ca 0
Ca2 0.08180 -0.85820 -0.51300 1.00000 0.01250 Ca 0
Ca3 0.77560 -0.41590 -0.49420 0.55000 0.01800 Ca 0
Na3 0.77560 -0.41590 -0.49420 0.45000 0.01800 Na 0
Si1 0.45950 -0.44400 -0.23010 1.00000 0.01660 Si 0
Si2 0.80560 -0.66300 -0.33280 1.00000 0.01250 Si 0
Si3 0.29870 0.45770 -0.32680 1.00000 0.01390 Si 0
Si4 0.05010 -0.03240 -0.33090 1.00000 0.01140 Si 0
Si5 0.92470 -0.41530 -0.32460 1.00000 0.01470 Si 0
Si6 0.41830 -0.16030 -0.33120 1.00000 0.01280 Si 0
Si7 0.54530 0.08880 -0.32540 1.00000 0.01350 Si 0
Si8 0.78990 -0.11000 -0.22250 1.00000 0.01610 Si 0
O1 0.08500 -0.07780 -0.42720 1.00000 0.01500 O 0
O2 0.93000 -0.36500 -0.41820 1.00000 0.03300 O 0
O3 0.66400 0.06700 -0.41710 1.00000 0.01900 O 0
O4 0.37000 0.47900 -0.42220 1.00000 0.02100 O 0
O5 0.81500 -0.66160 -0.42930 1.00000 0.01500 O 0
O6 0.78160 -0.19800 -0.56240 1.00000 0.01300 O 0
O7 0.39200 0.27100 -0.30220 1.00000 0.02100 O 0
O8 0.75700 -0.09100 -0.12370 1.00000 0.04200 O 0
O9 0.87000 -0.55000 -0.30300 1.00000 0.02100 O 0
O10 0.93200 -0.84100 -0.30920 1.00000 0.01800 O 0
O11 0.63800 0.04400 -0.25060 1.00000 0.01800 O 0
O12 0.10900 0.49600 -0.30750 1.00000 0.02100 O 0
O13 0.49500 -0.23100 -0.42490 1.00000 0.01700 O 0
O14 0.30800 -0.43800 -0.25930 1.00000 0.01900 O 0
O15 0.96300 -0.12100 -0.26970 1.00000 0.02000 O 0
O16 0.62500 -0.60600 -0.27300 1.00000 0.02300 O 0
O17 0.45400 -0.01800 -0.31540 1.00000 0.01800 O 0
O18 0.21400 -0.07200 -0.30350 1.00000 0.01900 O 0
O19 0.48200 -0.29100 -0.26220 1.00000 0.02000 O 0
O20 0.80200 -0.27200 -0.25050 1.00000 0.02300 O 0
O21 0.42100 -0.44000 -0.13170 1.00000 0.04100 O 0
Wat22 0.38500 0.08400 -0.18700 0.25000 0.05000 O 2
Wat23 0.91500 -0.22200 -0.85700 0.73000 0.05000 O 2

loop_
_cod_changelog_entry_id
_cod_changelog_entry_author
_cod_changelog_entry_date
_cod_changelog_entry_text
1
;cod-tools version 3.8.0
Id: cif_guess_AMCSD_atom_types 9574 2023-05-10 09:00:05Z saulius
;
2023-05-10T18:56:53+03:00
;Derived atom types and hydrogen counts
from atom names that follow the AMCSD naming convention
(Wat == water, O-H == hydroxyl).
;

loop_
_cod_related_entry_id
_cod_related_entry_database
_cod_related_entry_code
1 AMCSD 0018739
